data_4108169
loop_
_publ_author_name
'Michael J. Katz'
'Taramatee Ramnial'
'Hua-Zhong Yu'
'Daniel B. Leznoff'

_publ_contact_author_address
; 
8888 University Drive
Department of Chemistry
Simon Fraser University
Burnaby, British Columbia
Canada   V5A 1S6 
;
_publ_contact_author_email dleznoff@sfu.ca
_publ_contact_author_fax 778-782-3765
_publ_contact_author_name 'Daniel B.Leznoff'
_publ_contact_author_phone 778-782-4406
_publ_section_title
;
 Polymorphism of Zn[Au(CN)2]2 and Its Luminescent Sensory Response to NH3
 Vapor
;
_journal_name_full 'Journal of the American Chemical Society'
_journal_page_first 10662
_journal_page_last 10673
_journal_paper_doi 10.1021/ja801773p
_journal_volume 130
_journal_year 2008
_chemical_formula_moiety 'C4 Au2 N4 Zn1'
_chemical_formula_sum 'C4 Au2 N4 Zn'
_chemical_formula_weight 563.40
_chemical_name_systematic ?
_space_group_IT_number 15
_symmetry_cell_setting monoclinic
_symmetry_space_group_name_Hall '-C 2yc'
_symmetry_space_group_name_H-M 'C 1 2/c 1'
_atom_sites_solution_hydrogens none
_atom_sites_solution_primary direct
_cell_angle_alpha 90
_cell_angle_beta 98.407(2)
_cell_angle_gamma 90
_cell_formula_units_Z 8
_cell_length_a 9.9583(3)
_cell_length_b 10.4988(3)
_cell_length_c 15.7961(4)
_cell_measurement_reflns_used 9904
_cell_measurement_temperature 293
_cell_measurement_theta_max 30.5
_cell_measurement_theta_min 3.5
_cell_volume 1633.74(8)
_computing_cell_refinement 'Bruker APEX2 '
_computing_data_collection 'Bruker APEX2'
_computing_data_reduction 'Bruker SAINT'
_computing_molecular_graphics 'CAMERON (Watkin et al., 1996)'
_computing_structure_refinement 'CRYSTALS (Betteridge et al., 2003)'
_computing_structure_solution 'SIR92 (Altomare et al, 1994)'
_diffrn_ambient_temperature 293
_diffrn_measured_fraction_theta_full 0.995
_diffrn_measured_fraction_theta_max 0.894
_diffrn_measurement_device_type 'Bruker Smart APEX II'
_diffrn_measurement_method \w
_diffrn_radiation_monochromator graphite
_diffrn_radiation_type 'Mo K\a'
_diffrn_radiation_wavelength 0.71073
_diffrn_reflns_av_R_equivalents 0.039
_diffrn_reflns_limit_h_max 15
_diffrn_reflns_limit_h_min -15
_diffrn_reflns_limit_k_max 16
_diffrn_reflns_limit_k_min 0
_diffrn_reflns_limit_l_max 25
_diffrn_reflns_limit_l_min 0
_diffrn_reflns_number 4415
_diffrn_reflns_theta_full 32.851
_diffrn_reflns_theta_max 36.100
_diffrn_reflns_theta_min 3.642
_exptl_absorpt_coefficient_mu 38.677
_exptl_absorpt_correction_T_max 0.110
_exptl_absorpt_correction_T_min 0.036
_exptl_absorpt_correction_type 'multi-scan (Twinabs)'
_exptl_crystal_colour clear
_exptl_crystal_density_diffrn 4.581
_exptl_crystal_description ' plate'
_exptl_crystal_F_000 1920
_exptl_crystal_size_max 0.14
_exptl_crystal_size_mid 0.11
_exptl_crystal_size_min 0.06
_refine_diff_density_max 2.40
_refine_diff_density_min -1.63
_refine_ls_extinction_coef 28.768
_refine_ls_extinction_method 'Larson (1970), Equation 22'
_refine_ls_goodness_of_fit_ref 1.2462
_refine_ls_hydrogen_treatment none
_refine_ls_matrix_type full
_refine_ls_number_parameters 104
_refine_ls_number_reflns 2841
_refine_ls_number_restraints 0
_refine_ls_R_factor_all 0.0645
_refine_ls_R_factor_gt 0.0358
_refine_ls_shift/su_max 0.000500
_refine_ls_structure_factor_coef F
_refine_ls_weighting_details
;
 Method= Modified Sheldrick 
 w=1/[\s^2^(F^2^) + ( 0.03P)^2^] 
 ,where P=max(Fo^2^,0) 
;
_refine_ls_weighting_scheme calc
_refine_ls_wR_factor_all 0.0611
_refine_ls_wR_factor_gt 0.0553
_refine_ls_wR_factor_ref 0.0543
_reflns_limit_h_max 15
_reflns_limit_h_min -15
_reflns_limit_k_max 16
_reflns_limit_k_min 0
_reflns_limit_l_max 25
_reflns_limit_l_min 0
_reflns_number_gt 3001
_reflns_number_total 3486
_reflns_threshold_expression I>2.0\s(I)
_oxford_refine_ls_r_factor_ref 0.0338
_oxford_refine_ls_scale 0.0883(14)
_oxford_reflns_number_all 4415
_oxford_reflns_threshold_expression_ref I>2.5\s(I)
_cod_data_source_file ja801773p-file004_1.cif
_cod_data_source_block delta-Zn[Au(CN)2]2
_cod_original_sg_symbol_H-M 'C 1 2/c 1 '
_cod_original_formula_sum 'C4 Au2 N4 Zn1'
_cod_database_code 4108169

loop_
_symmetry_equiv_pos_as_xyz
x,y,z
-x,-y,-z
x+1/2,y+1/2,z
-x+1/2,-y+1/2,-z
-x,y,-z+1/2
x,-y,z+1/2
-x+1/2,y+1/2,-z+1/2
x+1/2,-y+1/2,z+1/2

loop_
_atom_site_label
_atom_site_type_symbol
_atom_site_fract_x
_atom_site_fract_y
_atom_site_fract_z
_atom_site_U_iso_or_equiv
_atom_site_occupancy
_atom_site_adp_type
_atom_site_refinement_flags_posn
Au1 Au 0.0000 1.0000 0.5000 0.0318 1.0000 Uani S
Au2 Au 0.2500 1.2500 0.0000 0.0302 1.0000 Uani S
Au3 Au 0.58054(4) 0.80884(4) 0.50885(3) 0.0330 1.0000 Uani .
Zn1 Zn 0.26908(12) 0.96395(12) 0.25569(7) 0.0281 1.0000 Uani .
N11 N 0.1386(10) 1.0023(10) 0.3351(7) 0.0375 1.0000 Uani .
N21 N 0.2841(11) 1.0988(10) 0.1721(6) 0.0366 1.0000 Uani .
N31 N 0.4306(10) 0.9180(11) 0.3372(6) 0.0391 1.0000 Uani .
N32 N 0.2022(11) 0.8199(10) 0.1795(6) 0.0381 1.0000 Uani .
C11 C 0.0858(12) 1.0033(11) 0.3944(7) 0.0331 1.0000 Uani .
C21 C 0.2740(11) 1.1568(11) 0.1104(7) 0.0312 1.0000 Uani .
C31 C 0.4922(11) 0.8808(12) 0.3975(7) 0.0338 1.0000 Uani .
C32 C 0.1619(11) 0.7670(11) 0.1191(7) 0.0307 1.0000 Uani .

loop_
_atom_site_aniso_label
_atom_site_aniso_U_11
_atom_site_aniso_U_22
_atom_site_aniso_U_33
_atom_site_aniso_U_23
_atom_site_aniso_U_13
_atom_site_aniso_U_12
Au1 0.0358(3) 0.0414(3) 0.0192(2) -0.0036(2) 0.0072(2) -0.0044(2)
Au2 0.0413(3) 0.0324(3) 0.0175(2) 0.0056(2) 0.0064(2) 0.0049(2)
Au3 0.0380(2) 0.0401(2) 0.01886(18) 0.00494(16) -0.00243(16) -0.00163(17)
Zn1 0.0369(6) 0.0348(6) 0.0123(5) 0.0025(4) 0.0023(5) -0.0006(5)
N11 0.039(5) 0.045(6) 0.030(5) 0.000(4) 0.011(4) -0.001(5)
N21 0.052(6) 0.037(5) 0.023(4) 0.005(4) 0.012(4) 0.003(4)
N31 0.038(5) 0.055(6) 0.024(4) 0.007(4) 0.004(4) -0.005(5)
N32 0.052(6) 0.038(5) 0.023(4) -0.001(4) 0.002(4) -0.001(5)
C11 0.037(6) 0.038(5) 0.024(5) 0.001(4) 0.004(5) -0.003(5)
C21 0.035(5) 0.036(5) 0.024(5) 0.004(4) 0.008(4) 0.000(4)
C31 0.030(5) 0.048(7) 0.024(5) 0.006(5) 0.003(4) -0.006(5)
C32 0.032(5) 0.037(6) 0.021(5) 0.000(4) -0.002(4) 0.002(4)

loop_
_atom_type_symbol
_atom_type_scat_dispersion_real
_atom_type_scat_dispersion_imag
_atom_type_scat_Cromer_Mann_a1
_atom_type_scat_Cromer_Mann_b1
_atom_type_scat_Cromer_Mann_a2
_atom_type_scat_Cromer_Mann_b2
_atom_type_scat_Cromer_Mann_a3
_atom_type_scat_Cromer_Mann_b3
_atom_type_scat_Cromer_Mann_a4
_atom_type_scat_Cromer_Mann_b4
_atom_type_scat_Cromer_Mann_c
_atom_type_scat_source
C 0.0033 0.0016 2.3100 20.8439 1.0200 10.2075 1.5886 0.5687 0.8650 51.6512 0.2156 'International Tables Vol C 4.2.6.8 and 6.1.1.4'
H 0.0000 0.0000 0.4930 10.5109 0.3229 26.1257 0.1402 3.1424 0.0408 57.7998 0.0030 'International Tables Vol C 4.2.6.8 and 6.1.1.4'
N 0.0061 0.0033 12.2126 0.0057 3.1322 9.8933 2.0125 28.9975 1.1663 0.5826 -11.5290 'International Tables Vol C 4.2.6.8 and 6.1.1.4'
Zn 0.2839 1.4301 14.0743 3.2655 7.0318 0.2333 5.1652 10.3163 2.4100 58.7097 1.3041 'International Tables Vol C 4.2.6.8 and 6.1.1.4'
Au -2.0133 8.8022 16.8819 0.4611 18.5913 8.6216 25.5582 1.4826 5.8600 36.3956 12.0658 'International Tables Vol C 4.2.6.8 and 6.1.1.4'

loop_
_geom_angle_atom_site_label_1
_geom_angle_site_symmetry_1
_geom_angle_atom_site_label_2
_geom_angle_atom_site_label_3
_geom_angle_site_symmetry_3
_geom_angle
_geom_angle_publ_flag
C11 2_576 Au1 Au2 5_555 68.4(3) yes
C11 2_576 Au1 Au2 6_575 111.6(3) yes
Au2 5_555 Au1 Au2 6_575 179.997 yes
C11 2_576 Au1 C11 . 179.994 yes
Au2 5_555 Au1 C11 . 111.6(3) yes
Au2 6_575 Au1 C11 . 68.4(3) yes
C11 2_576 Au1 Au3 3_455 96.4(3) yes
Au2 5_555 Au1 Au3 3_455 57.071(8) yes
Au2 6_575 Au1 Au3 3_455 122.929(8) yes
C11 . Au1 Au3 3_455 83.6(3) yes
C11 2_576 Au1 Au3 4_566 83.6(3) yes
Au2 5_555 Au1 Au3 4_566 122.929(8) yes
Au2 6_575 Au1 Au3 4_566 57.071(8) yes
C11 . Au1 Au3 4_566 96.4(3) yes
Au3 3_455 Au1 Au3 4_566 179.997 yes
C21 4_575 Au2 Au1 5_555 111.3(3) yes
C21 4_575 Au2 Au1 8_574 68.7(3) yes
Au1 5_555 Au2 Au1 8_574 179.997 yes
C21 4_575 Au2 C21 . 179.994 yes
Au1 5_555 Au2 C21 . 68.7(3) yes
Au1 8_574 Au2 C21 . 111.3(3) yes
C21 4_575 Au2 Au3 7_555 83.1(3) yes
Au1 5_555 Au2 Au3 7_555 57.239(8) yes
Au1 8_574 Au2 Au3 7_555 122.761(8) yes
C21 . Au2 Au3 7_555 96.9(3) yes
C21 4_575 Au2 Au3 6_574 96.9(3) yes
Au1 5_555 Au2 Au3 6_574 122.761(8) yes
Au1 8_574 Au2 Au3 6_574 57.239(8) yes
C21 . Au2 Au3 6_574 83.1(3) yes
Au3 7_555 Au2 Au3 6_574 179.997 yes
C32 8_565 Au3 C31 . 177.7(4) yes
C32 8_565 Au3 Au1 3_545 73.2(3) yes
C31 . Au3 Au1 3_545 105.0(3) yes
C32 8_565 Au3 Au2 7_545 103.7(3) yes
C31 . Au3 Au2 7_545 74.2(3) yes
Au1 3_545 Au3 Au2 7_545 65.690(8) yes
C32 8_565 Au3 Au3 4_666 70.5(3) yes
C31 . Au3 Au3 4_666 110.8(3) yes
Au1 3_545 Au3 Au3 4_666 83.512(16) yes
Au2 7_545 Au3 Au3 4_666 148.71(2) yes
N11 . Zn1 N21 . 113.8(4) yes
N11 . Zn1 N31 . 100.6(4) yes
N21 . Zn1 N31 . 118.9(4) yes
N11 . Zn1 N32 . 110.3(4) yes
N21 . Zn1 N32 . 101.2(4) yes
N31 . Zn1 N32 . 112.3(5) yes
Zn1 . N11 C11 . 161.8(10) yes
Zn1 . N21 C21 . 163.1(10) yes
Zn1 . N31 C31 . 158.7(10) yes
Zn1 . N32 C32 . 159.3(10) yes
Au1 . C11 N11 . 177.5(11) yes
Au2 . C21 N21 . 176.8(10) yes
Au3 . C31 N31 . 173.1(10) yes
Au3 8_464 C32 N32 . 173.8(10) yes

loop_
_geom_bond_atom_site_label_1
_geom_bond_atom_site_label_2
_geom_bond_site_symmetry_2
_geom_bond_distance
_geom_bond_publ_flag
Au1 C11 2_576 1.983(12) yes
Au1 Au2 5_555 3.61760(8) yes
Au1 Au2 6_575 3.61760(8) yes
Au1 C11 . 1.983(12) yes
Au1 Au3 3_455 3.3382(5) yes
Au1 Au3 4_566 3.3382(5) yes
Au2 C21 4_575 1.984(11) yes
Au2 C21 . 1.984(11) yes
Au2 Au3 7_555 3.3318(4) yes
Au2 Au3 6_574 3.3318(4) yes
Au3 C32 8_565 1.977(10) yes
Au3 C31 . 1.997(11) yes
Au3 Au3 4_666 3.6430(9) yes
Zn1 N11 . 1.975(10) yes
Zn1 N21 . 1.956(10) yes
Zn1 N31 . 1.968(10) yes
Zn1 N32 . 1.986(10) yes
N11 C11 . 1.139(14) yes
N21 C21 . 1.141(13) yes
N31 C31 . 1.124(14) yes
N32 C32 . 1.126(14) yes

loop_
_oxford_twin_element_scale_factors
0.73(2)
0.264(9)
